data_4335945
loop_
_publ_author_name
'Antonio Masello'
'Khalil A. Abboud'
'Wolfgang Wernsdorfer'
'George Christou'

_publ_section_title
;
 Mn8Cluster with Ferrocene-1,1'-Dicarboxylate Ligation: Single-Molecule
 Magnetism with Multiple External Redox Centers
;
_journal_name_full 'Inorganic Chemistry'
_journal_page_first 10414
_journal_page_last 10423
_journal_paper_doi 10.1021/ic4011955
_journal_volume 52
_journal_year 2013
_chemical_formula_moiety 'C84 H76 Fe6 Mn8 N4 O32 , 4(C3 H7 N O)'
_chemical_formula_sum 'C96 H104 Fe6 Mn8 N8 O36'
_chemical_formula_weight 2720.49
_chemical_name_systematic
; 
 ? 
;
_space_group_IT_number 14
_symmetry_cell_setting monoclinic
_symmetry_space_group_name_Hall '-P 2ybc'
_symmetry_space_group_name_H-M 'P 1 21/c 1'
_atom_sites_solution_hydrogens geom
_atom_sites_solution_primary direct
_atom_sites_solution_secondary difmap
_audit_creation_method SHELXL-97
_audit_update_record
; 
2010-11-22 # Formatted by publCIF 
;
_cell_angle_alpha 90.00
_cell_angle_beta 101.088(5)
_cell_angle_gamma 90.00
_cell_formula_units_Z 4
_cell_length_a 24.015(2)
_cell_length_b 14.8647(14)
_cell_length_c 29.558(3)
_cell_measurement_reflns_used 9669
_cell_measurement_temperature 100(2)
_cell_measurement_theta_max 27.48
_cell_measurement_theta_min 2.52
_cell_volume 10354.5(17)
_computing_cell_refinement 'Bruker APEX2'
_computing_data_collection 'Bruker APEX2 (Bruker, 2008)'
_computing_data_reduction 'Bruker SAINT (Bruker, 2008)'
_computing_molecular_graphics 'Bruker SHELXTL'
_computing_publication_material 'Bruker SHELXTL'
_computing_structure_refinement 'Bruker SHELXTL'
_computing_structure_solution 'Bruker SHELXTL (Bruker, 2008)'
_diffrn_ambient_temperature 100(2)
_diffrn_measured_fraction_theta_full 1.000
_diffrn_measured_fraction_theta_max 1.000
_diffrn_measurement_device_type 'Bruker APEX-II CCD'
_diffrn_measurement_method 'phi and omega scans'
_diffrn_radiation_monochromator graphite
_diffrn_radiation_source 'fine-focus sealed tube'
_diffrn_radiation_type MoK\a
_diffrn_radiation_wavelength 0.71073
_diffrn_reflns_av_R_equivalents 0.0826
_diffrn_reflns_av_sigmaI/netI 0.0812
_diffrn_reflns_limit_h_max 31
_diffrn_reflns_limit_h_min -31
_diffrn_reflns_limit_k_max 19
_diffrn_reflns_limit_k_min -19
_diffrn_reflns_limit_l_max 38
_diffrn_reflns_limit_l_min -38
_diffrn_reflns_number 117623
_diffrn_reflns_theta_full 27.50
_diffrn_reflns_theta_max 27.50
_diffrn_reflns_theta_min 1.54
_exptl_absorpt_coefficient_mu 1.839
_exptl_absorpt_correction_T_max 0.8332
_exptl_absorpt_correction_T_min 0.7122
_exptl_absorpt_correction_type numerical
_exptl_absorpt_process_details 'based on measured indexed crystal faces, Bruker SHELXTL  v6.14 (Bruker 2008)'
_exptl_crystal_colour brown
_exptl_crystal_density_diffrn 1.745
_exptl_crystal_description plates
_exptl_crystal_F_000 5520
_exptl_crystal_size_max 0.20
_exptl_crystal_size_mid 0.18
_exptl_crystal_size_min 0.10
_platon_squeeze_details ' '
_refine_diff_density_max 0.847
_refine_diff_density_min -0.804
_refine_diff_density_rms 0.098
_refine_ls_extinction_method none
_refine_ls_goodness_of_fit_ref 0.928
_refine_ls_hydrogen_treatment constr
_refine_ls_matrix_type full
_refine_ls_number_parameters 1210
_refine_ls_number_reflns 23801
_refine_ls_number_restraints 0
_refine_ls_restrained_S_all 0.928
_refine_ls_R_factor_all 0.0703
_refine_ls_R_factor_gt 0.0429
_refine_ls_shift/su_max 0.001
_refine_ls_shift/su_mean 0.000
_refine_ls_structure_factor_coef Fsqd
_refine_ls_weighting_details 'calc w=1/[\s^2^(Fo^2^)+(0.0477P)^2^] where P=(Fo^2^+2Fc^2^)/3'
_refine_ls_weighting_scheme calc
_refine_ls_wR_factor_gt 0.0947
_refine_ls_wR_factor_ref 0.0999
_reflns_number_gt 15611
_reflns_number_total 23801
_reflns_threshold_expression I>2\s(I)
_cod_data_source_file ic4011955_si_002_2.cif
_cod_data_source_block mas28
_cod_original_cell_volume 10354.7(17)
_cod_database_code 4335945

loop_
_symmetry_equiv_pos_as_xyz
'x, y, z'
'-x, y+1/2, -z+1/2'
'-x, -y, -z'
'x, -y-1/2, z-1/2'

loop_
_atom_site_label
_atom_site_type_symbol
_atom_site_fract_x
_atom_site_fract_y
_atom_site_fract_z
_atom_site_U_iso_or_equiv
_atom_site_adp_type
_atom_site_occupancy
_atom_site_symmetry_multiplicity
_atom_site_calc_flag
_atom_site_refinement_flags
_atom_site_disorder_assembly
_atom_site_disorder_group
Mn1 Mn 0.170315(18) 0.80534(3) 0.236762(17) 0.01716(11) Uani 1 1 d . . .
Mn2 Mn 0.277452(18) 0.68547(3) 0.282293(18) 0.01837(11) Uani 1 1 d . . .
Mn3 Mn 0.249150(19) 0.75726(3) 0.180988(17) 0.01826(11) Uani 1 1 d . . .
Mn4 Mn 0.294413(18) 0.87181(3) 0.270091(17) 0.01801(11) Uani 1 1 d . . .
Mn5 Mn 0.151809(19) 0.59205(3) 0.196638(18) 0.02020(12) Uani 1 1 d . . .
Mn6 Mn 0.230370(19) 0.81812(3) 0.362717(18) 0.01929(11) Uani 1 1 d . A .
Mn7 Mn 0.203527(19) 0.97269(3) 0.164219(18) 0.02169(12) Uani 1 1 d . . .
Mn8 Mn 0.403096(19) 0.74449(3) 0.246199(18) 0.02218(12) Uani 1 1 d . . .
Fe1 Fe 0.161860(18) 1.15487(3) 0.313247(17) 0.02187(12) Uani 1 1 d . . .
Fe2 Fe 0.34652(2) 0.42059(3) 0.170852(19) 0.03101(13) Uani 1 1 d . . .
Fe3 Fe 0.043441(19) 0.78936(3) 0.048185(18) 0.02684(12) Uani 1 1 d . . .
Fe4 Fe 0.453934(19) 0.77435(3) 0.434902(18) 0.02604(12) Uani 1 1 d . . .
Fe5 Fe 0.091316(17) 0.53822(3) 0.345489(17) 0.01896(11) Uani 1 1 d . . .
Fe6 Fe 0.40948(2) 0.99536(3) 0.132668(18) 0.02674(12) Uani 1 1 d . . .
O1 O 0.24631(8) 0.79705(12) 0.29699(7) 0.0172(5) Uani 1 1 d . . .
O2 O 0.22386(8) 0.86308(12) 0.20714(7) 0.0184(5) Uani 1 1 d . . .
O3 O 0.20425(8) 0.70104(12) 0.21792(7) 0.0181(5) Uani 1 1 d . . .
O4 O 0.31693(8) 0.76078(12) 0.24800(7) 0.0184(5) Uani 1 1 d . . .
O5 O 0.14278(8) 0.91599(12) 0.26212(7) 0.0186(5) Uani 1 1 d . . .
O6 O 0.14728(8) 1.01727(13) 0.20627(8) 0.0225(5) Uani 1 1 d . . .
O7 O 0.24716(8) 0.95785(13) 0.36073(8) 0.0233(5) Uani 1 1 d . . .
O8 O 0.26703(8) 0.98657(13) 0.29030(8) 0.0215(5) Uani 1 1 d . . .
O9 O 0.30725(8) 0.57418(13) 0.26042(8) 0.0217(5) Uani 1 1 d . . .
O10 O 0.39766(8) 0.60418(14) 0.25467(8) 0.0257(5) Uani 1 1 d . . .
O11 O 0.20529(8) 0.53991(13) 0.15326(8) 0.0234(5) Uani 1 1 d . . .
O12 O 0.27508(8) 0.64438(13) 0.15953(8) 0.0227(5) Uani 1 1 d . . .
O13 O 0.18819(8) 0.76258(13) 0.11746(8) 0.0223(5) Uani 1 1 d . . .
O14 O 0.17616(9) 0.90945(14) 0.10115(8) 0.0295(6) Uani 1 1 d . . .
O15 O 0.08531(8) 0.66760(13) 0.15927(8) 0.0229(5) Uani 1 1 d . . .
O16 O 0.10099(8) 0.81351(13) 0.17796(7) 0.0200(5) Uani 1 1 d . . .
O17 O 0.36232(8) 0.87848(13) 0.32912(8) 0.0224(5) Uani 1 1 d . . .
O18 O 0.43722(9) 0.81466(14) 0.30593(8) 0.0245(5) Uani 1 1 d . . .
O19 O 0.29767(9) 0.74135(13) 0.39783(8) 0.0246(5) Uani 1 1 d . . .
O20 O 0.34040(8) 0.67704(13) 0.34435(8) 0.0215(5) Uani 1 1 d . . .
O21 O 0.22784(8) 0.61473(12) 0.31542(8) 0.0210(5) Uani 1 1 d . . .
O22 O 0.18568(9) 0.52246(13) 0.25803(8) 0.0219(5) Uani 1 1 d . . .
O23 O 0.14571(8) 0.77443(13) 0.34236(8) 0.0209(5) Uani 1 1 d . . .
O24 O 0.12208(8) 0.72884(13) 0.26836(8) 0.0199(5) Uani 1 1 d . . .
O25 O 0.29908(9) 0.82636(13) 0.14764(8) 0.0239(5) Uani 1 1 d . . .
O26 O 0.38515(9) 0.76645(14) 0.17411(8) 0.0267(5) Uani 1 1 d . . .
O27 O 0.28416(8) 1.03326(13) 0.18665(8) 0.0237(5) Uani 1 1 d . . .
O28 O 0.34258(8) 0.93859(13) 0.23384(8) 0.0214(5) Uani 1 1 d . . .
O29 O 0.20835(10) 0.83750(17) 0.43007(9) 0.0357(6) Uani 1 1 d . . .
O30 O 0.08564(9) 0.49114(14) 0.19412(9) 0.0315(6) Uani 1 1 d . . .
O31 O 0.17757(10) 1.10174(14) 0.12880(9) 0.0329(6) Uani 1 1 d . . .
O32 O 0.48847(9) 0.72800(16) 0.23273(9) 0.0325(6) Uani 1 1 d . . .
N1 N 0.00591(11) 0.41576(16) 0.16244(10) 0.0270(7) Uani 1 1 d . . .
N3 N 0.15446(13) 1.24366(19) 0.14681(13) 0.0429(9) Uani 1 1 d . . .
N4 N 0.54490(17) 0.6520(2) 0.19309(14) 0.0620(11) Uani 1 1 d . . .
C1 C 0.13682(12) 0.99436(19) 0.24435(12) 0.0180(7) Uani 1 1 d . . .
C2 C 0.11328(12) 1.06370(19) 0.27194(12) 0.0206(7) Uani 1 1 d . . .
C3 C 0.10382(12) 1.0562(2) 0.31732(12) 0.0239(8) Uani 1 1 d . . .
H3A H 0.1102 1.0013 0.3372 0.029 Uiso 1 1 calc R . .
C4 C 0.08273(13) 1.1404(2) 0.32940(13) 0.0280(8) Uani 1 1 d . . .
H4A H 0.0726 1.1553 0.3598 0.034 Uiso 1 1 calc R . .
C5 C 0.07915(12) 1.1996(2) 0.29192(13) 0.0268(8) Uani 1 1 d . . .
H5A H 0.0663 1.2637 0.2913 0.032 Uiso 1 1 calc R . .
C6 C 0.09811(12) 1.15382(19) 0.25551(12) 0.0219(8) Uani 1 1 d . . .
H6A H 0.1001 1.1788 0.2244 0.026 Uiso 1 1 calc R . .
C7 C 0.25303(12) 1.00871(19) 0.32848(12) 0.0191(7) Uani 1 1 d . . .
C8 C 0.24193(12) 1.1061(2) 0.33258(12) 0.0227(8) Uani 1 1 d . . .
C9 C 0.22442(13) 1.1485(2) 0.37093(13) 0.0259(8) Uani 1 1 d . . .
H9A H 0.2215 1.1191 0.4008 0.031 Uiso 1 1 calc R . .
C10 C 0.21173(13) 1.2410(2) 0.35870(14) 0.0310(9) Uani 1 1 d . . .
H10A H 0.1977 1.2871 0.3785 0.037 Uiso 1 1 calc R . .
C11 C 0.22215(13) 1.2552(2) 0.31350(14) 0.0302(9) Uani 1 1 d . . .
H11A H 0.2163 1.3129 0.2958 0.036 Uiso 1 1 calc R . .
C12 C 0.24060(12) 1.1717(2) 0.29699(13) 0.0250(8) Uani 1 1 d . . .
H12A H 0.2507 1.1613 0.2661 0.030 Uiso 1 1 calc R . .
C13 C 0.35578(13) 0.5532(2) 0.25165(12) 0.0231(8) Uani 1 1 d . . .
C14 C 0.36205(13) 0.4586(2) 0.23854(12) 0.0237(8) Uani 1 1 d . . .
C15 C 0.31720(15) 0.3929(2) 0.23013(13) 0.0322(9) Uani 1 1 d . . .
H15A H 0.2775 0.4015 0.2350 0.039 Uiso 1 1 calc R . .
C16 C 0.33964(15) 0.3139(2) 0.21387(13) 0.0350(9) Uani 1 1 d . . .
H16A H 0.3180 0.2571 0.2047 0.042 Uiso 1 1 calc R . .
C17 C 0.39772(15) 0.3291(2) 0.21163(14) 0.0353(10) Uani 1 1 d . . .
H17A H 0.4238 0.2849 0.2009 0.042 Uiso 1 1 calc R . .
C18 C 0.41171(14) 0.4184(2) 0.22667(12) 0.0297(8) Uani 1 1 d . . .
H18A H 0.4495 0.4479 0.2288 0.036 Uiso 1 1 calc R . .
C19 C 0.25340(13) 0.5660(2) 0.14917(11) 0.0222(7) Uani 1 1 d . . .
C20 C 0.29217(14) 0.5055(2) 0.13041(12) 0.0267(8) Uani 1 1 d . . .
C21 C 0.28328(16) 0.4155(2) 0.11438(13) 0.0398(10) Uani 1 1 d . . .
H21A H 0.2472 0.3805 0.1113 0.048 Uiso 1 1 calc R . .
C22 C 0.33513(19) 0.3850(3) 0.10282(14) 0.0533(13) Uani 1 1 d . . .
H22A H 0.3418 0.3238 0.0909 0.064 Uiso 1 1 calc R . .
C23 C 0.37657(18) 0.4559(3) 0.11192(14) 0.0489(11) Uani 1 1 d . . .
H23A H 0.4168 0.4529 0.1077 0.059 Uiso 1 1 calc R . .
C24 C 0.35003(15) 0.5296(3) 0.12869(13) 0.0381(10) Uani 1 1 d . . .
H24A H 0.3684 0.5886 0.1386 0.046 Uiso 1 1 calc R . .
C25 C 0.16724(13) 0.8259(2) 0.09279(12) 0.0254(8) Uani 1 1 d . . .
C26 C 0.12774(13) 0.8016(2) 0.04911(12) 0.0284(8) Uani 1 1 d . . .
C27 C 0.10937(14) 0.7132(3) 0.03598(14) 0.0357(9) Uani 1 1 d . . .
H27A H 0.1236 0.6573 0.0532 0.043 Uiso 1 1 calc R . .
C28 C 0.06706(17) 0.7161(3) -0.00357(16) 0.0517(12) Uani 1 1 d . . .
H28A H 0.0464 0.6634 -0.0200 0.062 Uiso 1 1 calc R . .
C29 C 0.05897(17) 0.8084(4) -0.01620(14) 0.0517(12) Uani 1 1 d . . .
H29A H 0.0311 0.8319 -0.0432 0.062 Uiso 1 1 calc R . .
C30 C 0.09664(15) 0.8620(3) 0.01640(13) 0.0396(10) Uani 1 1 d . . .
H30A H 0.1004 0.9290 0.0162 0.048 Uiso 1 1 calc R . .
C31 C 0.07623(12) 0.7507(2) 0.15382(11) 0.0195(7) Uani 1 1 d . . .
C32 C 0.03041(13) 0.7769(2) 0.11416(11) 0.0214(7) Uani 1 1 d . . .
C33 C -0.00499(13) 0.7167(2) 0.08413(12) 0.0294(8) Uani 1 1 d . . .
H33A H -0.0050 0.6497 0.0870 0.035 Uiso 1 1 calc R . .
C34 C -0.04023(14) 0.7677(3) 0.04934(13) 0.0335(9) Uani 1 1 d . . .
H34A H -0.0692 0.7429 0.0235 0.040 Uiso 1 1 calc R . .
C35 C -0.02641(14) 0.8594(3) 0.05713(13) 0.0357(9) Uani 1 1 d . . .
H35A H -0.0440 0.9110 0.0378 0.043 Uiso 1 1 calc R . .
C36 C 0.01758(14) 0.8658(2) 0.09762(13) 0.0289(8) Uani 1 1 d . . .
H36A H 0.0359 0.9223 0.1115 0.035 Uiso 1 1 calc R . .
C37 C 0.41285(13) 0.8515(2) 0.33546(12) 0.0226(8) Uani 1 1 d . . .
C38 C 0.44694(13) 0.8658(2) 0.38213(12) 0.0224(8) Uani 1 1 d . . .
C39 C 0.42631(16) 0.9039(2) 0.42090(13) 0.0319(9) Uani 1 1 d . . .
H39A H 0.3871 0.9269 0.4205 0.038 Uiso 1 1 calc R . .
C40 C 0.47153(17) 0.9021(2) 0.45948(14) 0.0405(10) Uani 1 1 d . . .
H40A H 0.4697 0.9235 0.4912 0.049 Uiso 1 1 calc R . .
C41 C 0.51996(16) 0.8636(2) 0.44548(14) 0.0379(10) Uani 1 1 d . . .
H41A H 0.5579 0.8536 0.4657 0.046 Uiso 1 1 calc R . .
C42 C 0.50478(14) 0.8411(2) 0.39788(13) 0.0309(9) Uani 1 1 d . . .
H42A H 0.5302 0.8126 0.3789 0.037 Uiso 1 1 calc R . .
C43 C 0.33887(13) 0.70259(19) 0.38482(12) 0.0200(7) Uani 1 1 d . . .
C44 C 0.38953(13) 0.6835(2) 0.42046(12) 0.0231(8) Uani 1 1 d . . .
C45 C 0.39851(15) 0.7085(2) 0.46804(13) 0.0297(8) Uani 1 1 d . . .
H45A H 0.3700 0.7373 0.4840 0.036 Uiso 1 1 calc R . .
C46 C 0.45523(15) 0.6855(2) 0.48846(14) 0.0346(9) Uani 1 1 d . . .
H46A H 0.4737 0.6959 0.5213 0.042 Uiso 1 1 calc R . .
C47 C 0.48096(14) 0.6468(2) 0.45445(14) 0.0319(9) Uani 1 1 d . . .
H47A H 0.5211 0.6252 0.4591 0.038 Uiso 1 1 calc R . .
C48 C 0.44167(13) 0.6443(2) 0.41263(13) 0.0261(8) Uani 1 1 d . . .
H48A H 0.4487 0.6199 0.3827 0.031 Uiso 1 1 calc R . .
C49 C 0.19545(12) 0.54825(19) 0.29906(13) 0.0200(7) Uani 1 1 d . . .
C50 C 0.16844(12) 0.49977(19) 0.33252(12) 0.0212(7) Uani 1 1 d . . .
C51 C 0.17207(13) 0.5182(2) 0.38022(12) 0.0255(8) Uani 1 1 d . . .
H51A H 0.1970 0.5642 0.3987 0.031 Uiso 1 1 calc R . .
C52 C 0.13400(14) 0.4588(2) 0.39709(13) 0.0305(8) Uani 1 1 d . . .
H52A H 0.1274 0.4564 0.4295 0.037 Uiso 1 1 calc R . .
C53 C 0.10648(13) 0.40413(19) 0.35972(13) 0.0262(8) Uani 1 1 d . . .
H53A H 0.0772 0.3570 0.3612 0.031 Uiso 1 1 calc R . .
C54 C 0.12753(12) 0.42950(19) 0.31989(12) 0.0208(7) Uani 1 1 d . . .
H54A H 0.1156 0.4033 0.2884 0.025 Uiso 1 1 calc R . .
C55 C 0.11781(12) 0.72741(19) 0.31042(13) 0.0195(7) Uani 1 1 d . . .
C56 C 0.07422(12) 0.66613(19) 0.32278(12) 0.0190(7) Uani 1 1 d . . .
C57 C 0.06312(13) 0.65626(19) 0.36792(13) 0.0241(8) Uani 1 1 d . . .
H57A H 0.0815 0.6909 0.3958 0.029 Uiso 1 1 calc R . .
C58 C 0.02039(13) 0.5885(2) 0.36617(13) 0.0268(8) Uani 1 1 d . . .
H58A H 0.0041 0.5666 0.3928 0.032 Uiso 1 1 calc R . .
C59 C 0.00602(12) 0.5568(2) 0.32010(13) 0.0254(8) Uani 1 1 d . . .
H59A H -0.0220 0.5081 0.3089 0.031 Uiso 1 1 calc R . .
C60 C 0.03914(12) 0.60422(19) 0.29262(13) 0.0225(8) Uani 1 1 d . . .
H60A H 0.0380 0.5961 0.2589 0.027 Uiso 1 1 calc R . .
C61 C 0.35225(14) 0.8169(2) 0.14807(12) 0.0224(7) Uani 1 1 d . . .
C62 C 0.37529(14) 0.8721(2) 0.11451(12) 0.0290(8) Uani 1 1 d . . .
C63 C 0.34432(16) 0.9409(2) 0.08556(12) 0.0332(9) Uani 1 1 d . . .
H63A H 0.3030 0.9551 0.0823 0.040 Uiso 1 1 calc R . .
C64 C 0.38426(18) 0.9855(3) 0.06221(14) 0.0431(10) Uani 1 1 d . . .
H64A H 0.3756 1.0369 0.0401 0.052 Uiso 1 1 calc R . .
C65 C 0.43716(19) 0.9445(3) 0.07626(14) 0.0448(11) Uani 1 1 d . . .
H65A H 0.4729 0.9628 0.0661 0.054 Uiso 1 1 calc R . .
C66 C 0.43291(16) 0.8744(2) 0.10873(13) 0.0349(9) Uani 1 1 d . . .
H66A H 0.4643 0.8345 0.1243 0.042 Uiso 1 1 calc R . .
C67 C 0.33213(13) 1.0016(2) 0.20437(12) 0.0216(7) Uani 1 1 d . . .
C68 C 0.38319(13) 1.0399(2) 0.19008(11) 0.0231(7) Uani 1 1 d . . .
C69 C 0.38436(15) 1.1126(2) 0.15863(13) 0.0314(9) Uani 1 1 d . . .
H69A H 0.3515 1.1509 0.1443 0.038 Uiso 1 1 calc R . .
C70 C 0.44137(15) 1.1204(2) 0.15171(14) 0.0363(10) Uani 1 1 d . . .
H70A H 0.4551 1.1649 0.1309 0.044 Uiso 1 1 calc R . .
C71 C 0.47475(16) 1.0553(3) 0.17818(13) 0.0403(10) Uani 1 1 d . . .
H71A H 0.5162 1.0452 0.1795 0.048 Uiso 1 1 calc R . .
C72 C 0.43931(14) 1.0043(3) 0.20182(13) 0.0336(9) Uani 1 1 d . . .
H72A H 0.4516 0.9528 0.2232 0.040 Uiso 1 1 calc R . .
C73 C 0.04908(14) 0.4717(2) 0.16033(14) 0.0288(9) Uani 1 1 d . . .
H73A H 0.0516 0.4975 0.1314 0.035 Uiso 1 1 calc R . .
C74 C -0.00185(15) 0.3761(2) 0.20574(13) 0.0327(9) Uani 1 1 d . . .
H74A H 0.0241 0.4048 0.2313 0.049 Uiso 1 1 calc R . .
H74B H 0.0062 0.3115 0.2056 0.049 Uiso 1 1 calc R . .
H74C H -0.0411 0.3854 0.2096 0.049 Uiso 1 1 calc R . .
C75 C -0.03156(14) 0.3859(2) 0.12024(12) 0.0307(9) Uani 1 1 d . . .
H75A H -0.0256 0.4236 0.0944 0.046 Uiso 1 1 calc R . .
H75B H -0.0711 0.3910 0.1239 0.046 Uiso 1 1 calc R . .
H75C H -0.0231 0.3231 0.1141 0.046 Uiso 1 1 calc R . .
C79 C 0.18517(15) 1.1679(2) 0.15270(15) 0.0354(9) Uani 1 1 d . . .
H79A H 0.2160 1.1662 0.1782 0.042 Uiso 1 1 calc R . .
C80 C 0.16575(18) 1.3186(2) 0.17866(17) 0.0558(13) Uani 1 1 d . . .
H80A H 0.2000 1.3060 0.2018 0.084 Uiso 1 1 calc R . .
H80B H 0.1334 1.3270 0.1941 0.084 Uiso 1 1 calc R . .
H80C H 0.1715 1.3734 0.1617 0.084 Uiso 1 1 calc R . .
C81 C 0.1051(2) 1.2496(3) 0.1106(2) 0.091(2) Uani 1 1 d . . .
H81A H 0.1059 1.2010 0.0883 0.137 Uiso 1 1 calc R . .
H81B H 0.1048 1.3078 0.0950 0.137 Uiso 1 1 calc R . .
H81C H 0.0708 1.2439 0.1239 0.137 Uiso 1 1 calc R . .
C82 C 0.50410(17) 0.6599(3) 0.21684(14) 0.0418(10) Uani 1 1 d . . .
H82A H 0.4849 0.6061 0.2220 0.050 Uiso 1 1 calc R . .
C83 C 0.5750(2) 0.7344(4) 0.1814(2) 0.0909(19) Uani 1 1 d . . .
H83A H 0.5609 0.7871 0.1957 0.136 Uiso 1 1 calc R . .
H83B H 0.5680 0.7422 0.1479 0.136 Uiso 1 1 calc R . .
H83C H 0.6159 0.7278 0.1931 0.136 Uiso 1 1 calc R . .
C84 C 0.5636(3) 0.5679(4) 0.1775(2) 0.115(3) Uani 1 1 d . . .
H84A H 0.5445 0.5184 0.1902 0.173 Uiso 1 1 calc R . .
H84B H 0.6047 0.5622 0.1879 0.173 Uiso 1 1 calc R . .
H84C H 0.5544 0.5657 0.1437 0.173 Uiso 1 1 calc R . .
N2 N 0.2534(2) 0.7817(4) 0.49985(18) 0.0326(13) Uiso 0.666(6) 1 d P A 1
C76 C 0.2369(2) 0.8457(4) 0.4692(2) 0.0325(15) Uiso 0.666(6) 1 d P A 1
H76 H 0.2484 0.9051 0.4784 0.039 Uiso 0.666(6) 1 calc PR A 1
C77 C 0.2397(2) 0.6885(4) 0.4899(2) 0.0469(18) Uiso 0.666(6) 1 d P A 1
H77A H 0.2557 0.6516 0.5168 0.070 Uiso 0.666(6) 1 calc PR A 1
H77B H 0.2557 0.6693 0.4634 0.070 Uiso 0.666(6) 1 calc PR A 1
H77C H 0.1984 0.6811 0.4828 0.070 Uiso 0.666(6) 1 calc PR A 1
C78 C 0.2864(3) 0.8055(5) 0.5456(3) 0.047(2) Uiso 0.666(6) 1 d P A 1
H78A H 0.2953 0.7508 0.5640 0.071 Uiso 0.666(6) 1 calc PR A 1
H78B H 0.2641 0.8463 0.5611 0.071 Uiso 0.666(6) 1 calc PR A 1
H78C H 0.3217 0.8352 0.5420 0.071 Uiso 0.666(6) 1 calc PR A 1
N2' N 0.2649(4) 0.8247(7) 0.4993(4) 0.034(3) Uiso 0.334(6) 1 d P A 2
C76' C 0.2229(6) 0.7980(10) 0.4625(5) 0.047(4) Uiso 0.334(6) 1 d P A 2
H76' H 0.2052 0.7416 0.4650 0.056 Uiso 0.334(6) 1 calc PR A 2
C77' C 0.2957(5) 0.9083(8) 0.4937(5) 0.055(4) Uiso 0.334(6) 1 d P A 2
H77D H 0.3240 0.9199 0.5217 0.083 Uiso 0.334(6) 1 calc PR A 2
H77E H 0.2689 0.9586 0.4881 0.083 Uiso 0.334(6) 1 calc PR A 2
H77F H 0.3149 0.9022 0.4674 0.083 Uiso 0.334(6) 1 calc PR A 2
C78' C 0.2775(6) 0.7741(9) 0.5422(5) 0.038(3) Uiso 0.334(6) 1 d P A 2
H78D H 0.3083 0.8039 0.5635 0.057 Uiso 0.334(6) 1 calc PR A 2
H78E H 0.2892 0.7130 0.5359 0.057 Uiso 0.334(6) 1 calc PR A 2
H78F H 0.2436 0.7715 0.5560 0.057 Uiso 0.334(6) 1 calc PR A 2

loop_
_atom_site_aniso_label
_atom_site_aniso_U_11
_atom_site_aniso_U_22
_atom_site_aniso_U_33
_atom_site_aniso_U_23
_atom_site_aniso_U_13
_atom_site_aniso_U_12
Mn1 0.0177(2) 0.0114(2) 0.0239(3) -0.0008(2) 0.0081(2) -0.00061(17)
Mn2 0.0170(2) 0.0132(2) 0.0265(3) -0.0006(2) 0.0082(2) 0.00060(17)
Mn3 0.0181(2) 0.0141(2) 0.0240(3) -0.0012(2) 0.0075(2) -0.00019(18)
Mn4 0.0177(2) 0.0133(2) 0.0250(3) -0.0017(2) 0.0088(2) -0.00101(17)
Mn5 0.0193(2) 0.0122(2) 0.0289(3) -0.0016(2) 0.0039(2) -0.00097(18)
Mn6 0.0180(2) 0.0174(2) 0.0242(3) -0.0026(2) 0.0083(2) 0.00109(18)
Mn7 0.0217(2) 0.0163(2) 0.0290(3) 0.0033(2) 0.0097(2) 0.00103(18)
Mn8 0.0184(2) 0.0214(2) 0.0285(3) -0.0026(2) 0.0087(2) -0.00017(19)
Fe1 0.0207(2) 0.0136(2) 0.0316(3) -0.0045(2) 0.0058(2) 0.00044(17)
Fe2 0.0287(3) 0.0270(2) 0.0364(3) -0.0071(2) 0.0041(3) 0.0123(2)
Fe3 0.0238(2) 0.0330(3) 0.0245(3) -0.0006(2) 0.0067(2) 0.0047(2)
Fe4 0.0257(2) 0.0270(2) 0.0270(3) 0.0042(2) 0.0089(2) -0.00246(19)
Fe5 0.0195(2) 0.0126(2) 0.0266(3) -0.0008(2) 0.0091(2) -0.00065(17)
Fe6 0.0294(3) 0.0253(2) 0.0290(3) -0.0038(2) 0.0146(2) -0.0071(2)
O1 0.0168(10) 0.0146(10) 0.0212(13) -0.0028(9) 0.0066(10) 0.0006(8)
O2 0.0182(10) 0.0120(9) 0.0259(14) -0.0010(9) 0.0067(10) -0.0016(8)
O3 0.0180(10) 0.0124(9) 0.0241(13) -0.0039(9) 0.0045(10) -0.0002(8)
O4 0.0166(10) 0.0152(10) 0.0251(13) -0.0018(10) 0.0084(10) -0.0005(8)
O5 0.0209(10) 0.0112(9) 0.0248(13) -0.0009(9) 0.0073(10) -0.0006(8)
O6 0.0232(11) 0.0169(10) 0.0290(15) -0.0008(10) 0.0088(11) 0.0027(9)
O7 0.0236(11) 0.0206(11) 0.0274(14) -0.0006(11) 0.0090(11) 0.0026(9)
O8 0.0224(11) 0.0150(10) 0.0290(14) -0.0019(10) 0.0100(11) 0.0002(8)
O9 0.0181(10) 0.0201(11) 0.0286(14) -0.0021(10) 0.0085(10) 0.0013(9)
O10 0.0171(11) 0.0251(11) 0.0360(15) 0.0032(11) 0.0078(11) 0.0021(9)
O11 0.0207(11) 0.0201(11) 0.0292(14) -0.0047(10) 0.0046(11) 0.0000(9)
O12 0.0229(11) 0.0184(11) 0.0279(14) -0.0042(10) 0.0083(11) 0.0010(9)
O13 0.0196(11) 0.0221(11) 0.0248(14) -0.0009(10) 0.0031(11) 0.0021(9)
O14 0.0387(13) 0.0237(12) 0.0277(15) -0.0008(11) 0.0103(12) -0.0006(10)
O15 0.0214(11) 0.0157(10) 0.0305(15) 0.0010(10) 0.0023(11) -0.0001(8)
O16 0.0226(11) 0.0166(10) 0.0223(14) -0.0014(10) 0.0082(10) -0.0002(8)
O17 0.0227(11) 0.0174(10) 0.0273(14) -0.0013(10) 0.0051(11) -0.0001(9)
O18 0.0233(11) 0.0291(12) 0.0227(14) -0.0048(11) 0.0090(11) -0.0018(9)
O19 0.0239(11) 0.0224(11) 0.0315(15) 0.0057(10) 0.0158(11) 0.0066(9)
O20 0.0195(11) 0.0210(11) 0.0254(15) 0.0000(11) 0.0076(11) -0.0010(9)
O21 0.0174(10) 0.0136(10) 0.0341(15) 0.0002(10) 0.0101(10) 0.0020(8)
O22 0.0249(11) 0.0151(10) 0.0270(15) 0.0001(10) 0.0085(11) -0.0018(9)
O23 0.0202(11) 0.0137(10) 0.0307(14) -0.0031(10) 0.0096(11) -0.0027(8)
O24 0.0195(11) 0.0152(10) 0.0263(15) 0.0003(10) 0.0073(11) 0.0003(8)
O25 0.0222(11) 0.0207(11) 0.0289(15) -0.0008(10) 0.0051(11) -0.0023(9)
O26 0.0272(12) 0.0265(12) 0.0280(15) 0.0001(11) 0.0095(11) 0.0031(10)
O27 0.0224(11) 0.0165(10) 0.0343(15) 0.0022(10) 0.0108(11) -0.0014(9)
O28 0.0231(11) 0.0175(10) 0.0254(14) 0.0000(10) 0.0096(10) -0.0018(9)
O29 0.0341(14) 0.0494(15) 0.0256(16) -0.0019(13) 0.0103(13) 0.0086(12)
O30 0.0278(12) 0.0175(11) 0.0453(17) 0.0019(11) -0.0028(13) -0.0053(9)
O31 0.0389(14) 0.0206(12) 0.0401(16) 0.0051(12) 0.0095(13) 0.0008(10)
O32 0.0200(11) 0.0391(14) 0.0390(17) -0.0159(13) 0.0071(12) -0.0012(10)
N1 0.0230(14) 0.0180(13) 0.040(2) -0.0035(14) 0.0059(14) -0.0041(11)
N3 0.0410(18) 0.0229(15) 0.066(3) 0.0050(16) 0.0127(19) 0.0085(13)
N4 0.077(3) 0.051(2) 0.074(3) 0.003(2) 0.055(2) 0.015(2)
C1 0.0144(14) 0.0147(14) 0.024(2) -0.0058(15) 0.0021(15) -0.0023(11)
C2 0.0134(14) 0.0148(14) 0.034(2) -0.0037(15) 0.0060(15) -0.0016(11)
C3 0.0232(16) 0.0152(14) 0.035(2) -0.0017(15) 0.0107(17) -0.0029(12)
C4 0.0264(17) 0.0259(17) 0.035(2) -0.0097(17) 0.0153(17) -0.0017(14)
C5 0.0184(16) 0.0161(15) 0.045(2) -0.0085(17) 0.0039(17) 0.0045(12)
C6 0.0181(15) 0.0170(14) 0.030(2) 0.0019(15) 0.0018(15) -0.0023(12)
C7 0.0140(14) 0.0167(15) 0.026(2) -0.0018(15) 0.0023(15) -0.0005(12)
C8 0.0145(15) 0.0193(15) 0.034(2) -0.0041(15) 0.0029(15) 0.0002(12)
C9 0.0240(16) 0.0198(16) 0.032(2) -0.0067(16) 0.0010(17) 0.0044(13)
C10 0.0243(17) 0.0217(16) 0.043(3) -0.0101(17) -0.0028(18) 0.0053(13)
C11 0.0236(17) 0.0138(15) 0.050(3) 0.0000(17) 0.0003(18) -0.0035(13)
C12 0.0189(16) 0.0215(16) 0.033(2) -0.0032(16) 0.0019(16) -0.0031(12)
C13 0.0249(17) 0.0226(16) 0.022(2) -0.0001(15) 0.0046(16) 0.0054(13)
C14 0.0230(16) 0.0233(16) 0.026(2) -0.0017(15) 0.0064(16) 0.0031(13)
C15 0.0309(18) 0.0232(17) 0.042(2) -0.0033(17) 0.0060(18) 0.0040(14)
C16 0.040(2) 0.0245(17) 0.040(3) -0.0084(17) 0.0049(19) 0.0075(15)
C17 0.037(2) 0.0207(16) 0.046(3) -0.0060(17) 0.002(2) 0.0149(15)
C18 0.0238(17) 0.0296(18) 0.036(2) 0.0030(17) 0.0061(17) 0.0083(14)
C19 0.0283(17) 0.0201(15) 0.018(2) -0.0005(15) 0.0051(16) 0.0076(13)
C20 0.0289(18) 0.0284(17) 0.022(2) -0.0061(16) 0.0016(16) 0.0088(14)
C21 0.046(2) 0.033(2) 0.037(3) -0.0082(19) 0.000(2) 0.0169(17)
C22 0.074(3) 0.057(3) 0.028(3) -0.009(2) 0.004(2) 0.048(2)
C23 0.047(2) 0.062(3) 0.041(3) 0.001(2) 0.015(2) 0.027(2)
C24 0.035(2) 0.046(2) 0.036(2) 0.0047(19) 0.0126(19) 0.0195(17)
C25 0.0211(16) 0.0288(18) 0.030(2) -0.0022(17) 0.0141(17) 0.0006(14)
C26 0.0215(17) 0.043(2) 0.024(2) 0.0027(18) 0.0114(16) 0.0039(15)
C27 0.0266(18) 0.043(2) 0.039(3) -0.0187(19) 0.0091(19) 0.0087(16)
C28 0.034(2) 0.078(3) 0.046(3) -0.025(3) 0.014(2) 0.000(2)
C29 0.033(2) 0.104(4) 0.021(2) 0.011(3) 0.013(2) 0.003(2)
C30 0.032(2) 0.060(3) 0.029(2) 0.015(2) 0.0115(19) 0.0066(18)
C31 0.0191(15) 0.0205(15) 0.021(2) -0.0007(15) 0.0102(15) -0.0026(12)
C32 0.0226(16) 0.0260(16) 0.0165(19) 0.0046(15) 0.0060(15) 0.0050(13)
C33 0.0220(17) 0.0342(18) 0.031(2) 0.0051(17) 0.0025(17) -0.0037(14)
C34 0.0275(18) 0.049(2) 0.023(2) 0.0009(19) 0.0025(17) 0.0058(16)
C35 0.0297(19) 0.047(2) 0.031(2) 0.0115(19) 0.0081(18) 0.0195(17)
C36 0.0302(18) 0.0269(17) 0.033(2) 0.0013(17) 0.0149(18) 0.0092(14)
C37 0.0263(17) 0.0190(15) 0.025(2) 0.0029(15) 0.0111(17) -0.0065(13)
C38 0.0233(16) 0.0196(15) 0.027(2) 0.0015(15) 0.0106(16) -0.0053(13)
C39 0.045(2) 0.0182(16) 0.035(2) -0.0006(16) 0.015(2) -0.0055(15)
C40 0.058(3) 0.033(2) 0.031(2) -0.0015(18) 0.010(2) -0.0182(18)
C41 0.035(2) 0.040(2) 0.036(3) 0.0093(19) 0.000(2) -0.0178(17)
C42 0.0263(18) 0.0343(19) 0.033(2) 0.0101(18) 0.0088(18) -0.0052(15)
C43 0.0215(16) 0.0111(14) 0.030(2) 0.0059(15) 0.0121(16) -0.0023(12)
C44 0.0241(17) 0.0195(15) 0.028(2) 0.0046(15) 0.0104(16) -0.0014(13)
C45 0.0354(19) 0.0252(17) 0.032(2) 0.0042(17) 0.0168(18) -0.0021(15)
C46 0.038(2) 0.039(2) 0.026(2) 0.0125(18) 0.0033(19) -0.0049(17)
C47 0.0263(18) 0.0268(18) 0.043(3) 0.0082(18) 0.0079(19) 0.0061(14)
C48 0.0228(16) 0.0218(16) 0.037(2) 0.0044(16) 0.0129(17) 0.0025(13)
C49 0.0146(14) 0.0129(14) 0.033(2) 0.0003(15) 0.0066(16) 0.0017(11)
C50 0.0169(15) 0.0159(14) 0.031(2) 0.0049(15) 0.0054(15) 0.0017(12)
C51 0.0238(17) 0.0217(16) 0.031(2) 0.0001(16) 0.0062(17) 0.0005(13)
C52 0.0327(19) 0.0282(18) 0.032(2) 0.0089(17) 0.0097(18) 0.0047(15)
C53 0.0267(17) 0.0096(13) 0.045(2) 0.0036(16) 0.0142(18) 0.0041(12)
C54 0.0229(16) 0.0135(14) 0.028(2) 0.0000(14) 0.0107(16) 0.0016(12)
C55 0.0162(15) 0.0127(14) 0.032(2) 0.0029(15) 0.0098(16) 0.0071(12)
C56 0.0200(15) 0.0150(14) 0.024(2) -0.0008(14) 0.0088(15) 0.0017(12)
C57 0.0281(17) 0.0150(14) 0.032(2) 0.0002(15) 0.0142(17) -0.0005(13)
C58 0.0274(17) 0.0172(15) 0.041(2) 0.0035(16) 0.0192(18) -0.0004(13)
C59 0.0159(15) 0.0201(15) 0.042(2) 0.0029(16) 0.0094(16) -0.0010(12)
C60 0.0183(15) 0.0188(15) 0.031(2) 0.0015(15) 0.0046(16) 0.0016(12)
C61 0.0280(18) 0.0199(15) 0.022(2) -0.0077(15) 0.0121(16) -0.0048(13)
C62 0.038(2) 0.0257(17) 0.028(2) -0.0104(16) 0.0175(18) -0.0103(15)
C63 0.046(2) 0.0325(19) 0.023(2) -0.0025(17) 0.0116(19) -0.0115(17)
C64 0.064(3) 0.041(2) 0.028(2) -0.0029(19) 0.016(2) -0.016(2)
C65 0.071(3) 0.037(2) 0.037(3) -0.013(2) 0.038(2) -0.019(2)
C66 0.045(2) 0.0275(18) 0.040(2) -0.0092(18) 0.026(2) -0.0036(16)
C67 0.0259(17) 0.0179(15) 0.024(2) -0.0114(15) 0.0114(16) -0.0071(13)
C68 0.0271(17) 0.0242(16) 0.020(2) -0.0059(15) 0.0097(16) -0.0078(13)
C69 0.042(2) 0.0185(16) 0.038(2) -0.0051(16) 0.0192(19) -0.0081(14)
C70 0.045(2) 0.0287(18) 0.043(3) -0.0116(19) 0.029(2) -0.0206(17)
C71 0.034(2) 0.055(2) 0.034(2) -0.013(2) 0.0130(19) -0.0143(19)
C72 0.0238(17) 0.046(2) 0.033(2) -0.0043(19) 0.0119(18) -0.0085(16)
C73 0.0311(18) 0.0143(15) 0.040(2) 0.0010(16) 0.0053(19) 0.0024(13)
C74 0.0340(19) 0.0236(17) 0.038(2) 0.0031(17) -0.0001(19) -0.0060(14)
C75 0.0323(19) 0.0303(18) 0.030(2) -0.0021(17) 0.0084(18) -0.0046(15)
C79 0.0334(19) 0.0235(17) 0.050(3) 0.0032(19) 0.011(2) -0.0006(15)
C80 0.059(3) 0.0186(18) 0.094(4) -0.001(2) 0.026(3) 0.0021(17)
C81 0.092(4) 0.051(3) 0.116(5) -0.002(3) -0.018(4) 0.033(3)
C82 0.058(3) 0.037(2) 0.037(3) 0.005(2) 0.025(2) 0.0034(19)
C83 0.090(4) 0.083(4) 0.123(5) -0.034(4) 0.076(4) -0.023(3)
C84 0.195(7) 0.071(4) 0.114(5) 0.018(4) 0.117(5) 0.060(4)

loop_
_atom_type_symbol
_atom_type_description
_atom_type_scat_dispersion_real
_atom_type_scat_dispersion_imag
_atom_type_scat_source
C C 0.0033 0.0016 'International Tables Vol C Tables 4.2.6.8 and 6.1.1.4'
H H 0.0000 0.0000 'International Tables Vol C Tables 4.2.6.8 and 6.1.1.4'
N N 0.0061 0.0033 'International Tables Vol C Tables 4.2.6.8 and 6.1.1.4'
O O 0.0106 0.0060 'International Tables Vol C Tables 4.2.6.8 and 6.1.1.4'
Mn Mn 0.3368 0.7283 'International Tables Vol C Tables 4.2.6.8 and 6.1.1.4'
Fe Fe 0.3463 0.8444 'International Tables Vol C Tables 4.2.6.8 and 6.1.1.4'

loop_
_geom_angle_atom_site_label_1
_geom_angle_atom_site_label_2
_geom_angle_atom_site_label_3
_geom_angle
O3 Mn1 O2 82.28(9)
O3 Mn1 O5 173.33(9)
O2 Mn1 O5 96.01(8)
O3 Mn1 O24 89.56(9)
O2 Mn1 O24 171.26(8)
O5 Mn1 O24 91.74(9)
O3 Mn1 O16 96.80(8)
O2 Mn1 O16 95.11(8)
O5 Mn1 O16 89.77(8)
O24 Mn1 O16 88.94(8)
O3 Mn1 O1 81.98(8)
O2 Mn1 O1 82.74(8)
O5 Mn1 O1 91.42(8)
O24 Mn1 O1 93.06(8)
O16 Mn1 O1 177.64(8)
O3 Mn1 Mn3 40.94(6)
O2 Mn1 Mn3 41.92(6)
O5 Mn1 Mn3 137.90(6)
O24 Mn1 Mn3 130.31(6)
O16 Mn1 Mn3 92.51(6)
O1 Mn1 Mn3 85.24(5)
O3 Mn1 Mn4 84.98(6)
O2 Mn1 Mn4 46.31(6)
O5 Mn1 Mn4 89.18(6)
O24 Mn1 Mn4 130.08(6)
O16 Mn1 Mn4 140.98(6)
O1 Mn1 Mn4 37.03(5)
Mn3 Mn1 Mn4 63.757(17)
O3 Mn1 Mn2 46.29(6)
O2 Mn1 Mn2 83.37(6)
O5 Mn1 Mn2 127.18(6)
O24 Mn1 Mn2 88.73(6)
O16 Mn1 Mn2 143.02(6)
O1 Mn1 Mn2 35.90(5)
Mn3 Mn1 Mn2 62.058(17)
Mn4 Mn1 Mn2 53.238(14)
O4 Mn2 O1 82.28(8)
O4 Mn2 O9 94.04(9)
O1 Mn2 O9 174.06(9)
O4 Mn2 O21 173.25(8)
O1 Mn2 O21 92.85(8)
O9 Mn2 O21 90.42(8)
O4 Mn2 O20 98.63(8)
O1 Mn2 O20 95.68(8)
O9 Mn2 O20 89.47(8)
O21 Mn2 O20 86.46(8)
O4 Mn2 O3 83.16(8)
O1 Mn2 O3 80.37(8)
O9 Mn2 O3 94.60(8)
O21 Mn2 O3 91.44(8)
O20 Mn2 O3 175.44(8)
O4 Mn2 Mn4 41.49(6)
O1 Mn2 Mn4 41.37(6)
O9 Mn2 Mn4 135.43(7)
O21 Mn2 Mn4 134.12(6)
O20 Mn2 Mn4 94.08(6)
O3 Mn2 Mn4 84.47(5)
O4 Mn2 Mn3 47.27(6)
O1 Mn2 Mn3 84.19(7)
O9 Mn2 Mn3 89.89(7)
O21 Mn2 Mn3 127.80(6)
O20 Mn2 Mn3 145.73(6)
O3 Mn2 Mn3 36.59(5)
Mn4 Mn2 Mn3 63.553(16)
O4 Mn2 Mn1 83.70(6)
O1 Mn2 Mn1 44.98(6)
O9 Mn2 Mn1 130.17(6)
O21 Mn2 Mn1 89.55(6)
O20 Mn2 Mn1 140.22(6)
O3 Mn2 Mn1 35.60(5)
Mn4 Mn2 Mn1 61.736(15)
Mn3 Mn2 Mn1 53.082(15)
O3 Mn3 O2 82.38(8)
O3 Mn3 O12 93.53(9)
O2 Mn3 O12 174.96(10)
O3 Mn3 O25 173.61(9)
O2 Mn3 O25 92.56(9)
O12 Mn3 O25 91.31(9)
O3 Mn3 O13 98.86(8)
O2 Mn3 O13 96.17(8)
O12 Mn3 O13 87.35(8)
O25 Mn3 O13 85.53(9)
O3 Mn3 O4 84.26(8)
O2 Mn3 O4 81.97(8)
O12 Mn3 O4 94.73(8)
O25 Mn3 O4 91.19(8)
O13 Mn3 O4 176.16(8)
O3 Mn3 Mn1 41.28(6)
O2 Mn3 Mn1 41.69(6)
O12 Mn3 Mn1 134.59(7)
O25 Mn3 Mn1 134.10(6)
O13 Mn3 Mn1 94.59(6)
O4 Mn3 Mn1 86.27(5)
O3 Mn3 Mn2 48.17(6)
O2 Mn3 Mn2 85.45(7)
O12 Mn3 Mn2 89.63(7)
O25 Mn3 Mn2 127.78(6)
O13 Mn3 Mn2 146.63(6)
O4 Mn3 Mn2 36.80(5)
Mn1 Mn3 Mn2 64.860(17)
O3 Mn3 Mn4 84.18(6)
O2 Mn3 Mn4 45.50(6)
O12 Mn3 Mn4 131.36(7)
O25 Mn3 Mn4 89.49(6)
O13 Mn3 Mn4 141.12(6)
O4 Mn3 Mn4 36.64(5)
Mn1 Mn3 Mn4 62.507(17)
Mn2 Mn3 Mn4 53.652(15)
O1 Mn4 O4 82.56(8)
O1 Mn4 O8 96.64(9)
O4 Mn4 O8 176.70(9)
O1 Mn4 O28 171.61(9)
O4 Mn4 O28 90.86(9)
O8 Mn4 O28 89.64(9)
O1 Mn4 O17 96.64(8)
O4 Mn4 O17 95.62(8)
O8 Mn4 O17 87.65(8)
O28 Mn4 O17 89.15(8)
O1 Mn4 O2 83.72(8)
O4 Mn4 O2 83.39(8)
O8 Mn4 O2 93.34(8)
O28 Mn4 O2 90.39(8)
O17 Mn4 O2 178.90(8)
O1 Mn4 Mn2 41.86(6)
O4 Mn4 Mn2 41.28(6)
O8 Mn4 Mn2 138.28(7)
O28 Mn4 Mn2 132.07(6)
O17 Mn4 Mn2 92.69(5)
O2 Mn4 Mn2 86.87(5)
O1 Mn4 Mn1 47.14(6)
O4 Mn4 Mn1 86.20(6)
O8 Mn4 Mn1 90.90(6)
O28 Mn4 Mn1 127.50(6)
O17 Mn4 Mn1 143.32(6)
O2 Mn4 Mn1 37.19(5)
Mn2 Mn4 Mn1 65.026(15)
O1 Mn4 Mn3 83.86(6)
O4 Mn4 Mn3 46.78(6)
O8 Mn4 Mn3 130.00(6)
O28 Mn4 Mn3 87.84(6)
O17 Mn4 Mn3 142.18(6)
O2 Mn4 Mn3 36.79(5)
Mn2 Mn4 Mn3 62.795(17)
Mn1 Mn4 Mn3 53.736(15)
O3 Mn5 O15 95.65(8)
O3 Mn5 O22 90.63(8)
O15 Mn5 O22 147.99(9)
O3 Mn5 O11 93.76(8)
O15 Mn5 O11 111.49(9)
O22 Mn5 O11 99.32(8)
O3 Mn5 O30 161.02(9)
O15 Mn5 O30 82.72(8)
O22 Mn5 O30 81.36(8)
O11 Mn5 O30 104.47(9)
O1 Mn6 O19 96.80(8)
O1 Mn6 O23 91.59(8)
O19 Mn6 O23 125.88(8)
O1 Mn6 O7 92.96(8)
O19 Mn6 O7 114.64(8)
O23 Mn6 O7 118.17(8)
O1 Mn6 O29 176.49(9)
O19 Mn6 O29 85.33(9)
O23 Mn6 O29 84.90(9)
O7 Mn6 O29 88.66(9)
O2 Mn7 O14 100.99(8)
O2 Mn7 O6 89.33(8)
O14 Mn7 O6 122.85(9)
O2 Mn7 O27 92.81(8)
O14 Mn7 O27 125.74(9)
O6 Mn7 O27 109.37(8)
O2 Mn7 O31 169.98(9)
O14 Mn7 O31 87.49(9)
O6 Mn7 O31 81.53(9)
O27 Mn7 O31 86.40(8)
O18 Mn8 O4 98.65(8)
O18 Mn8 O10 114.77(9)
O4 Mn8 O10 91.57(8)
O18 Mn8 O26 138.46(9)
O4 Mn8 O26 89.82(8)
O10 Mn8 O26 105.48(9)
O18 Mn8 O32 88.88(9)
O4 Mn8 O32 171.09(9)
O10 Mn8 O32 89.57(9)
O26 Mn8 O32 81.36(9)
C8 Fe1 C2 109.50(12)
C8 Fe1 C3 110.30(12)
C2 Fe1 C3 40.38(13)
C8 Fe1 C9 41.02(13)
C2 Fe1 C9 135.51(12)
C3 Fe1 C9 108.50(14)
C8 Fe1 C12 40.98(13)
C2 Fe1 C12 112.85(13)
C3 Fe1 C12 140.41(12)
C9 Fe1 C12 68.85(14)
C8 Fe1 C4 139.80(14)
C2 Fe1 C4 67.73(13)
C3 Fe1 C4 40.55(12)
C9 Fe1 C4 111.37(15)
C12 Fe1 C4 178.99(13)
C8 Fe1 C6 137.92(14)
C2 Fe1 C6 41.37(11)
C3 Fe1 C6 68.72(13)
C9 Fe1 C6 176.84(12)
C12 Fe1 C6 112.19(14)
C4 Fe1 C6 67.64(14)
C8 Fe1 C10 68.82(12)
C2 Fe1 C10 176.12(14)
C3 Fe1 C10 136.39(16)
C9 Fe1 C10 41.01(12)
C12 Fe1 C10 68.38(14)
C4 Fe1 C10 111.10(14)
C6 Fe1 C10 142.09(12)
C8 Fe1 C5 177.55(12)
C2 Fe1 C5 68.04(12)
C3 Fe1 C5 67.90(12)
C9 Fe1 C5 140.77(14)
C12 Fe1 C5 139.52(14)
C4 Fe1 C5 39.74(13)
C6 Fe1 C5 40.16(13)
C10 Fe1 C5 113.63(12)
C8 Fe1 C11 68.52(12)
C2 Fe1 C11 143.04(15)
C3 Fe1 C11 176.47(15)
C9 Fe1 C11 68.35(14)
C12 Fe1 C11 40.63(12)
C4 Fe1 C11 138.43(13)
C6 Fe1 C11 114.48(14)
C10 Fe1 C11 40.14(14)
C5 Fe1 C11 113.37(12)
C21 Fe2 C20 40.95(13)
C21 Fe2 C14 141.44(14)
C20 Fe2 C14 112.32(13)
C21 Fe2 C18 176.63(14)
C20 Fe2 C18 142.25(13)
C14 Fe2 C18 41.16(12)
C21 Fe2 C22 40.98(15)
C20 Fe2 C22 68.45(14)
C14 Fe2 C22 176.95(17)
C18 Fe2 C22 136.53(15)
C21 Fe2 C15 111.67(16)
C20 Fe2 C15 109.86(14)
C14 Fe2 C15 41.17(12)
C18 Fe2 C15 69.08(14)
C22 Fe2 C15 141.70(18)
C21 Fe2 C24 69.03(16)
C20 Fe2 C24 41.42(13)
C14 Fe2 C24 110.75(14)
C18 Fe2 C24 112.81(15)
C22 Fe2 C24 67.73(17)
C15 Fe2 C24 137.42(14)
C21 Fe2 C16 110.05(15)
C20 Fe2 C16 136.32(14)
C14 Fe2 C16 68.29(13)
C18 Fe2 C16 68.24(14)
C22 Fe2 C16 113.36(17)
C15 Fe2 C16 40.27(13)
C24 Fe2 C16 177.34(14)
C21 Fe2 C17 136.42(14)
C20 Fe2 C17 176.58(14)
C14 Fe2 C17 68.53(13)
C18 Fe2 C17 40.45(13)
C22 Fe2 C17 110.88(14)
C15 Fe2 C17 68.43(14)
C24 Fe2 C17 141.77(15)
C16 Fe2 C17 40.54(14)
C21 Fe2 C23 69.24(17)
C20 Fe2 C23 68.72(14)
C14 Fe2 C23 136.36(16)
C18 Fe2 C23 110.19(16)
C22 Fe2 C23 40.83(17)
C15 Fe2 C23 176.87(15)
C24 Fe2 C23 39.74(14)
C16 Fe2 C23 142.61(15)
C17 Fe2 C23 113.13(15)
C26 Fe3 C29 68.71(15)
C26 Fe3 C33 135.36(14)
C29 Fe3 C33 142.41(17)
C26 Fe3 C35 143.00(15)
C29 Fe3 C35 110.83(17)
C33 Fe3 C35 68.55(14)
C26 Fe3 C27 40.79(14)
C29 Fe3 C27 67.74(17)
C33 Fe3 C27 109.93(15)
C35 Fe3 C27 175.74(15)
C26 Fe3 C30 40.97(13)
C29 Fe3 C30 41.23(16)
C33 Fe3 C30 175.74(14)
C35 Fe3 C30 113.26(15)
C27 Fe3 C30 68.54(16)
C26 Fe3 C36 112.41(14)
C29 Fe3 C36 136.96(18)
C33 Fe3 C36 68.72(14)
C35 Fe3 C36 41.38(14)
C27 Fe3 C36 142.33(14)
C30 Fe3 C36 109.87(15)
C26 Fe3 C34 175.71(14)
C29 Fe3 C34 113.38(16)
C33 Fe3 C34 40.77(13)
C35 Fe3 C34 40.52(14)
C27 Fe3 C34 135.84(15)
C30 Fe3 C34 142.99(14)
C36 Fe3 C34 68.88(14)
C26 Fe3 C32 109.34(13)
C29 Fe3 C32 176.65(17)
C33 Fe3 C32 40.86(13)
C35 Fe3 C32 68.93(14)
C27 Fe3 C32 112.75(15)
C30 Fe3 C32 135.55(15)
C36 Fe3 C32 40.74(12)
C34 Fe3 C32 68.75(13)
C26 Fe3 C28 68.78(15)
C29 Fe3 C28 40.97(18)
C33 Fe3 C28 112.17(17)
C35 Fe3 C28 136.39(16)
C27 Fe3 C28 39.97(15)
C30 Fe3 C28 69.42(18)
C36 Fe3 C28 177.45(17)
C34 Fe3 C28 110.11(16)
C32 Fe3 C28 141.41(17)
C44 Fe4 C41 176.35(16)
C44 Fe4 C48 41.31(12)
C41 Fe4 C48 136.20(15)
C44 Fe4 C42 135.80(15)
C41 Fe4 C42 40.73(15)
C48 Fe4 C42 110.48(15)
C44 Fe4 C45 41.01(13)
C41 Fe4 C45 142.52(16)
C48 Fe4 C45 68.60(14)
C42 Fe4 C45 175.98(14)
C44 Fe4 C40 141.83(15)
C41 Fe4 C40 40.82(15)
C48 Fe4 C40 176.15(15)
C42 Fe4 C40 68.69(16)
C45 Fe4 C40 112.50(15)
C44 Fe4 C47 68.43(13)
C41 Fe4 C47 111.25(15)
C48 Fe4 C47 40.09(13)
C42 Fe4 C47 114.19(14)
C45 Fe4 C47 67.83(14)
C40 Fe4 C47 136.45(15)
C44 Fe4 C38 109.41(13)
C41 Fe4 C38 68.54(14)
C48 Fe4 C38 113.33(14)
C42 Fe4 C38 40.72(12)
C45 Fe4 C38 135.65(13)
C40 Fe4 C38 68.68(14)
C47 Fe4 C38 143.33(15)
C44 Fe4 C39 112.15(13)
C41 Fe4 C39 68.49(15)
C48 Fe4 C39 143.22(14)
C42 Fe4 C39 68.93(14)
C45 Fe4 C39 109.30(14)
C40 Fe4 C39 40.39(14)
C47 Fe4 C39 175.25(16)
C38 Fe4 C39 41.33(13)
C44 Fe4 C46 68.53(13)
C41 Fe4 C46 113.72(15)
C48 Fe4 C46 67.71(15)
C42 Fe4 C46 143.17(14)
C45 Fe4 C46 40.52(13)
C40 Fe4 C46 110.54(16)
C47 Fe4 C46 39.87(14)
C38 Fe4 C46 175.87(14)
C39 Fe4 C46 135.55(16)
C56 Fe5 C51 114.60(12)
C56 Fe5 C57 40.78(13)
C51 Fe5 C57 107.84(13)
C56 Fe5 C52 145.94(13)
C51 Fe5 C52 41.01(13)
C57 Fe5 C52 113.92(15)
C56 Fe5 C50 109.43(12)
C51 Fe5 C50 40.82(13)
C57 Fe5 C50 132.22(12)
C52 Fe5 C50 68.62(14)
C56 Fe5 C54 133.60(13)
C51 Fe5 C54 68.87(13)
C57 Fe5 C54 172.48(13)
C52 Fe5 C54 68.39(14)
C50 Fe5 C54 41.02(11)
C56 Fe5 C60 41.14(12)
C51 Fe5 C60 146.78(13)
C57 Fe5 C60 69.14(13)
C52 Fe5 C60 171.61(12)
C50 Fe5 C60 115.66(13)
C54 Fe5 C60 109.64(13)
C56 Fe5 C53 172.66(14)
C51 Fe5 C53 68.92(12)
C57 Fe5 C53 145.66(14)
C52 Fe5 C53 40.76(13)
C50 Fe5 C53 68.64(12)
C54 Fe5 C53 40.45(13)
C60 Fe5 C53 132.60(13)
C56 Fe5 C58 68.39(12)
C51 Fe5 C58 131.80(15)
C57 Fe5 C58 40.90(12)
C52 Fe5 C58 108.28(15)
C50 Fe5 C58 171.51(13)
C54 Fe5 C58 146.22(12)
C60 Fe5 C58 68.52(14)
C53 Fe5 C58 114.58(13)
C56 Fe5 C59 68.34(12)
C51 Fe5 C59 171.16(15)
C57 Fe5 C59 68.52(13)
C52 Fe5 C59 132.11(13)
C50 Fe5 C59 147.41(14)
C54 Fe5 C59 115.73(13)
C60 Fe5 C59 40.61(12)
C53 Fe5 C59 109.20(12)
C58 Fe5 C59 40.34(13)
C68 Fe6 C72 41.07(13)
C68 Fe6 C62 109.80(13)
C72 Fe6 C62 111.70(15)
C68 Fe6 C69 41.08(13)
C72 Fe6 C69 68.84(15)
C62 Fe6 C69 137.18(14)
C68 Fe6 C70 68.57(13)
C72 Fe6 C70 67.90(15)
C62 Fe6 C70 178.03(15)
C69 Fe6 C70 40.86(13)
C68 Fe6 C66 136.38(14)
C72 Fe6 C66 109.70(16)
C62 Fe6 C66 40.87(13)
C69 Fe6 C66 177.32(15)
C70 Fe6 C66 141.09(14)
C68 Fe6 C63 112.13(14)
C72 Fe6 C63 141.52(14)
C62 Fe6 C63 41.38(14)
C69 Fe6 C63 110.50(15)
C70 Fe6 C63 137.84(15)
C66 Fe6 C63 69.11(15)
C68 Fe6 C65 177.21(15)
C72 Fe6 C65 137.12(17)
C62 Fe6 C65 68.43(14)
C69 Fe6 C65 141.65(15)
C70 Fe6 C65 113.25(15)
C66 Fe6 C65 40.90(15)
C63 Fe6 C65 68.12(16)
C68 Fe6 C64 142.15(16)
C72 Fe6 C64 176.57(16)
C62 Fe6 C64 69.17(15)
C69 Fe6 C64 112.96(16)
C70 Fe6 C64 111.35(16)
C66 Fe6 C64 68.62(16)
C63 Fe6 C64 41.20(14)
C65 Fe6 C64 39.74(16)
C68 Fe6 C71 68.50(14)
C72 Fe6 C71 40.54(14)
C62 Fe6 C71 141.10(16)
C69 Fe6 C71 68.17(15)
C70 Fe6 C71 39.73(15)
C66 Fe6 C71 112.32(16)
C63 Fe6 C71 177.38(16)
C65 Fe6 C71 111.38(16)
C64 Fe6 C71 136.84(16)
Mn4 O1 Mn2 96.76(9)
Mn4 O1 Mn6 122.98(10)
Mn2 O1 Mn6 119.77(10)
Mn4 O1 Mn1 95.83(9)
Mn2 O1 Mn1 99.12(8)
Mn6 O1 Mn1 117.12(9)
Mn1 O2 Mn3 96.39(8)
Mn1 O2 Mn7 122.69(10)
Mn3 O2 Mn7 117.31(11)
Mn1 O2 Mn4 96.50(9)
Mn3 O2 Mn4 97.71(8)
Mn7 O2 Mn4 120.68(8)
Mn3 O3 Mn1 97.78(9)
Mn3 O3 Mn5 123.77(11)
Mn1 O3 Mn5 117.40(10)
Mn3 O3 Mn2 95.24(8)
Mn1 O3 Mn2 98.11(9)
Mn5 O3 Mn2 119.12(9)
Mn2 O4 Mn4 97.22(10)
Mn2 O4 Mn8 123.16(10)
Mn4 O4 Mn8 117.33(9)
Mn2 O4 Mn3 95.93(8)
Mn4 O4 Mn3 96.58(8)
Mn8 O4 Mn3 120.83(10)
C1 O5 Mn1 128.7(2)
C1 O6 Mn7 135.13(19)
C7 O7 Mn6 131.8(2)
C7 O8 Mn4 130.7(2)
C13 O9 Mn2 132.6(2)
C13 O10 Mn8 131.26(19)
C19 O11 Mn5 128.5(2)
C19 O12 Mn3 136.0(2)
C25 O13 Mn3 132.4(2)
C25 O14 Mn7 128.8(2)
C31 O15 Mn5 133.78(19)
C31 O16 Mn1 128.46(19)
C37 O17 Mn4 131.8(2)
C37 O18 Mn8 130.1(2)
C43 O19 Mn6 132.4(2)
C43 O20 Mn2 130.5(2)
C49 O21 Mn2 126.6(2)
C49 O22 Mn5 130.75(19)
C55 O23 Mn6 136.9(2)
C55 O24 Mn1 129.6(2)
C61 O25 Mn3 129.5(2)
C61 O26 Mn8 134.3(2)
C67 O27 Mn7 132.63(19)
C67 O28 Mn4 132.8(2)
C76' O29 C76 39.0(7)
C76' O29 Mn6 128.4(7)
C76 O29 Mn6 133.1(3)
C73 O30 Mn5 126.3(2)
C79 O31 Mn7 115.6(2)
C82 O32 Mn8 122.7(2)
C73 N1 C74 121.6(3)
C73 N1 C75 120.3(3)
C74 N1 C75 117.8(3)
C79 N3 C81 120.2(3)
C79 N3 C80 122.1(3)
C81 N3 C80 117.4(3)
C82 N4 C84 124.1(4)
C82 N4 C83 119.5(4)
C84 N4 C83 116.4(4)
O6 C1 O5 126.5(3)
O6 C1 C2 117.9(3)
O5 C1 C2 115.5(3)
C3 C2 C6 108.5(3)
C3 C2 C1 127.9(3)
C6 C2 C1 123.6(3)
C3 C2 Fe1 70.12(18)
C6 C2 Fe1 70.32(17)
C1 C2 Fe1 123.67(19)
C2 C3 C4 107.5(3)
C2 C3 Fe1 69.50(17)
C4 C3 Fe1 70.28(18)
C2 C3 H3A 126.3
C4 C3 H3A 126.3
Fe1 C3 H3A 126.3
C5 C4 C3 108.9(3)
C5 C4 Fe1 70.77(19)
C3 C4 Fe1 69.16(18)
C5 C4 H4A 125.5
C3 C4 H4A 125.5
Fe1 C4 H4A 125.5
C4 C5 C6 108.5(3)
C4 C5 Fe1 69.49(18)
C6 C5 Fe1 69.45(17)
C4 C5 H5A 125.7
C6 C5 H5A 125.7
Fe1 C5 H5A 125.7
C5 C6 C2 106.6(3)
C5 C6 Fe1 70.39(18)
C2 C6 Fe1 68.31(17)
C5 C6 H6A 126.7
C2 C6 H6A 126.7
Fe1 C6 H6A 126.7
O7 C7 O8 127.3(3)
O7 C7 C8 118.8(3)
O8 C7 C8 113.9(3)
C9 C8 C12 108.4(3)
C9 C8 C7 125.5(3)
C12 C8 C7 125.8(3)
C9 C8 Fe1 70.06(17)
C12 C8 Fe1 70.36(17)
C7 C8 Fe1 120.1(2)
C8 C9 C10 107.6(3)
C8 C9 Fe1 68.91(18)
C10 C9 Fe1 70.15(19)
C8 C9 H9A 126.2
C10 C9 H9A 126.2
Fe1 C9 H9A 126.2
C11 C10 C9 108.1(3)
C11 C10 Fe1 70.47(19)
C9 C10 Fe1 68.84(18)
C11 C10 H10A 125.9
C9 C10 H10A 125.9
Fe1 C10 H10A 125.9
C10 C11 C12 108.2(3)
C10 C11 Fe1 69.39(19)
C12 C11 Fe1 68.78(17)
C10 C11 H11A 125.9
C12 C11 H11A 125.9
Fe1 C11 H11A 125.9
C8 C12 C11 107.7(3)
C8 C12 Fe1 68.66(18)
C11 C12 Fe1 70.59(19)
C8 C12 H12A 126.1
C11 C12 H12A 126.1
Fe1 C12 H12A 126.1
O10 C13 O9 126.1(3)
O10 C13 C14 118.4(3)
O9 C13 C14 115.4(3)
C18 C14 C15 107.7(3)
C18 C14 C13 126.4(3)
C15 C14 C13 125.6(3)
C18 C14 Fe2 69.5(2)
C15 C14 Fe2 69.7(2)
C13 C14 Fe2 120.9(2)
C16 C15 C14 107.5(3)
C16 C15 Fe2 70.2(2)
C14 C15 Fe2 69.1(2)
C16 C15 H15A 126.2
C14 C15 H15A 126.2
Fe2 C15 H15A 126.2
C15 C16 C17 108.9(3)
C15 C16 Fe2 69.6(2)
C17 C16 Fe2 69.8(2)
C15 C16 H16A 125.6
C17 C16 H16A 125.6
Fe2 C16 H16A 125.6
C18 C17 C16 108.0(3)
C18 C17 Fe2 69.18(18)
C16 C17 Fe2 69.7(2)
C18 C17 H17A 126.0
C16 C17 H17A 126.0
Fe2 C17 H17A 126.0
C17 C18 C14 108.0(3)
C17 C18 Fe2 70.4(2)
C14 C18 Fe2 69.37(18)
C17 C18 H18A 126.0
C14 C18 H18A 126.0
Fe2 C18 H18A 126.0
O11 C19 O12 126.7(3)
O11 C19 C20 120.6(3)
O12 C19 C20 112.6(3)
C21 C20 C24 107.8(3)
C21 C20 C19 129.3(3)
C24 C20 C19 122.8(3)
C21 C20 Fe2 69.51(19)
C24 C20 Fe2 70.22(19)
C19 C20 Fe2 122.5(2)
C20 C21 C22 107.3(4)
C20 C21 Fe2 69.5(2)
C22 C21 Fe2 70.1(2)
C20 C21 H21A 126.4
C22 C21 H21A 126.4
Fe2 C21 H21A 126.4
C21 C22 C23 109.1(3)
C21 C22 Fe2 68.9(2)
C23 C22 Fe2 70.7(2)
C21 C22 H22A 125.5
C23 C22 H22A 125.5
Fe2 C22 H22A 125.5
C24 C23 C22 107.0(4)
C24 C23 Fe2 69.3(2)
C22 C23 Fe2 68.4(2)
C24 C23 H23A 126.5
C22 C23 H23A 126.5
Fe2 C23 H23A 126.5
C23 C24 C20 108.9(4)
C23 C24 Fe2 70.9(2)
C20 C24 Fe2 68.4(2)
C23 C24 H24A 125.6
C20 C24 H24A 125.6
Fe2 C24 H24A 125.6
O13 C25 O14 126.3(3)
O13 C25 C26 116.4(3)
O14 C25 C26 117.2(3)
C27 C26 C30 107.7(3)
C27 C26 C25 125.1(3)
C30 C26 C25 126.8(3)
C27 C26 Fe3 69.85(19)
C30 C26 Fe3 69.81(19)
C25 C26 Fe3 120.0(2)
C28 C27 C26 109.9(4)
C28 C27 Fe3 70.4(2)
C26 C27 Fe3 69.36(19)
C28 C27 H27A 125.0
C26 C27 H27A 125.0
Fe3 C27 H27A 125.0
C27 C28 C29 106.8(4)
C27 C28 Fe3 69.6(2)
C29 C28 Fe3 68.9(2)
C27 C28 H28A 126.6
C29 C28 H28A 126.6
Fe3 C28 H28A 126.6
C28 C29 C30 108.9(4)
C28 C29 Fe3 70.1(2)
C30 C29 Fe3 69.6(2)
C28 C29 H29A 125.6
C30 C29 H29A 125.6
Fe3 C29 H29A 125.6
C26 C30 C29 106.7(4)
C26 C30 Fe3 69.2(2)
C29 C30 Fe3 69.1(2)
C26 C30 H30A 126.6
C29 C30 H30A 126.6
Fe3 C30 H30A 126.6
O16 C31 O15 127.3(3)
O16 C31 C32 116.6(3)
O15 C31 C32 116.1(3)
C36 C32 C33 107.8(3)
C36 C32 C31 126.1(3)
C33 C32 C31 125.9(3)
C36 C32 Fe3 69.53(19)
C33 C32 Fe3 69.1(2)
C31 C32 Fe3 123.1(2)
C34 C33 C32 108.6(3)
C34 C33 Fe3 70.0(2)
C32 C33 Fe3 70.01(19)
C34 C33 H33A 125.7
C32 C33 H33A 125.7
Fe3 C33 H33A 125.7
C35 C34 C33 108.0(3)
C35 C34 Fe3 69.4(2)
C33 C34 Fe3 69.18(19)
C35 C34 H34A 126.0
C33 C34 H34A 126.0
Fe3 C34 H34A 126.0
C34 C35 C36 108.1(3)
C34 C35 Fe3 70.0(2)
C36 C35 Fe3 69.51(18)
C34 C35 H35A 125.9
C36 C35 H35A 125.9
Fe3 C35 H35A 125.9
C32 C36 C35 107.5(3)
C32 C36 Fe3 69.73(19)
C35 C36 Fe3 69.1(2)
C32 C36 H36A 126.2
C35 C36 H36A 126.2
Fe3 C36 H36A 126.2
O17 C37 O18 126.6(3)
O17 C37 C38 116.0(3)
O18 C37 C38 117.4(3)
C42 C38 C39 107.6(3)
C42 C38 C37 126.7(3)
C39 C38 C37 125.6(3)
C42 C38 Fe4 69.43(19)
C39 C38 Fe4 69.38(19)
C37 C38 Fe4 124.3(2)
C40 C39 C38 107.7(3)
C40 C39 Fe4 69.6(2)
C38 C39 Fe4 69.29(18)
C40 C39 H39A 126.2
C38 C39 H39A 126.2
Fe4 C39 H39A 126.2
C39 C40 C41 108.4(3)
C39 C40 Fe4 69.98(19)
C41 C40 Fe4 69.5(2)
C39 C40 H40A 125.8
C41 C40 H40A 125.8
Fe4 C40 H40A 125.8
C42 C41 C40 108.2(3)
C42 C41 Fe4 69.68(19)
C40 C41 Fe4 69.7(2)
C42 C41 H41A 125.9
C40 C41 H41A 125.9
Fe4 C41 H41A 125.9
C41 C42 C38 108.1(3)
C41 C42 Fe4 69.6(2)
C38 C42 Fe4 69.85(19)
C41 C42 H42A 126.0
C38 C42 H42A 126.0
Fe4 C42 H42A 126.0
O20 C43 O19 126.2(3)
O20 C43 C44 116.6(3)
O19 C43 C44 117.1(3)
C45 C44 C48 106.9(3)
C45 C44 C43 126.9(3)
C48 C44 C43 125.9(3)
C45 C44 Fe4 69.92(18)
C48 C44 Fe4 69.69(17)
C43 C44 Fe4 120.7(2)
C46 C45 C44 107.8(3)
C46 C45 Fe4 70.1(2)
C44 C45 Fe4 69.07(19)
C46 C45 H45A 126.1
C44 C45 H45A 126.1
Fe4 C45 H45A 126.1
C47 C46 C45 108.2(3)
C47 C46 Fe4 69.8(2)
C45 C46 Fe4 69.34(19)
C47 C46 H46A 125.9
C45 C46 H46A 125.9
Fe4 C46 H46A 125.9
C46 C47 C48 109.2(3)
C46 C47 Fe4 70.33(19)
C48 C47 Fe4 69.74(18)
C46 C47 H47A 125.4
C48 C47 H47A 125.4
Fe4 C47 H47A 125.4
C47 C48 C44 107.8(3)
C47 C48 Fe4 70.17(19)
C44 C48 Fe4 69.00(17)
C47 C48 H48A 126.1
C44 C48 H48A 126.1
Fe4 C48 H48A 126.1
O22 C49 O21 125.8(3)
O22 C49 C50 118.5(3)
O21 C49 C50 115.7(3)
C51 C50 C54 107.9(3)
C51 C50 C49 128.4(3)
C54 C50 C49 123.4(3)
C51 C50 Fe5 69.22(18)
C54 C50 Fe5 69.64(17)
C49 C50 Fe5 121.4(2)
C50 C51 C52 107.8(3)
C50 C51 Fe5 69.96(18)
C52 C51 Fe5 69.80(18)
C50 C51 H51A 126.1
C52 C51 H51A 126.1
Fe5 C51 H51A 126.1
C53 C52 C51 108.3(3)
C53 C52 Fe5 70.10(18)
C51 C52 Fe5 69.19(18)
C53 C52 H52A 125.9
C51 C52 H52A 125.9
Fe5 C52 H52A 125.9
C54 C53 C52 107.8(3)
C54 C53 Fe5 69.49(17)
C52 C53 Fe5 69.14(17)
C54 C53 H53A 126.1
C52 C53 H53A 126.1
Fe5 C53 H53A 126.1
C53 C54 C50 108.3(3)
C53 C54 Fe5 70.05(17)
C50 C54 Fe5 69.34(17)
C53 C54 H54A 125.9
C50 C54 H54A 125.9
Fe5 C54 H54A 125.9
O23 C55 O24 126.5(3)
O23 C55 C56 117.0(3)
O24 C55 C56 116.5(3)
C57 C56 C60 108.9(3)
C57 C56 C55 124.3(3)
C60 C56 C55 126.7(3)
C57 C56 Fe5 69.81(17)
C60 C56 Fe5 70.28(17)
C55 C56 Fe5 123.2(2)
C56 C57 C58 107.6(3)
C56 C57 Fe5 69.41(18)
C58 C57 Fe5 70.33(18)
C56 C57 H57A 126.2
C58 C57 H57A 126.2
Fe5 C57 H57A 126.2
C59 C58 C57 108.0(3)
C59 C58 Fe5 69.91(19)
C57 C58 Fe5 68.76(18)
C59 C58 H58A 126.0
C57 C58 H58A 126.0
Fe5 C58 H58A 126.0
C58 C59 C60 108.8(3)
C58 C59 Fe5 69.75(18)
C60 C59 Fe5 69.49(17)
C58 C59 H59A 125.6
C60 C59 H59A 125.6
Fe5 C59 H59A 125.6
C59 C60 C56 106.7(3)
C59 C60 Fe5 69.90(18)
C56 C60 Fe5 68.57(17)
C59 C60 H60A 126.6
C56 C60 H60A 126.6
Fe5 C60 H60A 126.6
O26 C61 O25 125.8(3)
O26 C61 C62 118.4(3)
O25 C61 C62 115.7(3)
C66 C62 C63 108.2(3)
C66 C62 C61 126.3(3)
C63 C62 C61 125.1(3)
C66 C62 Fe6 70.06(18)
C63 C62 Fe6 69.82(19)
C61 C62 Fe6 120.5(2)
C62 C63 C64 107.1(3)
C62 C63 Fe6 68.80(19)
C64 C63 Fe6 69.7(2)
C62 C63 H63A 126.4
C64 C63 H63A 126.4
Fe6 C63 H63A 126.4
C65 C64 C63 107.8(3)
C65 C64 Fe6 69.9(2)
C63 C64 Fe6 69.1(2)
C65 C64 H64A 126.1
C63 C64 H64A 126.1
Fe6 C64 H64A 126.1
C64 C65 C66 109.8(4)
C64 C65 Fe6 70.3(2)
C66 C65 Fe6 69.4(2)
C64 C65 H65A 125.1
C66 C65 H65A 125.1
Fe6 C65 H65A 125.1
C62 C66 C65 107.0(3)
C62 C66 Fe6 69.08(19)
C65 C66 Fe6 69.7(2)
C62 C66 H66A 126.5
C65 C66 H66A 126.5
Fe6 C66 H66A 126.5
O27 C67 O28 127.1(3)
O27 C67 C68 118.5(3)
O28 C67 C68 114.3(3)
C72 C68 C69 107.6(3)
C72 C68 C67 125.6(3)
C69 C68 C67 126.5(3)
C72 C68 Fe6 69.6(2)
C69 C68 Fe6 69.81(19)
C67 C68 Fe6 121.3(2)
C70 C69 C68 107.1(3)
C70 C69 Fe6 69.83(19)
C68 C69 Fe6 69.11(18)
C70 C69 H69A 126.4
C68 C69 H69A 126.4
Fe6 C69 H69A 126.4
C71 C70 C69 109.0(3)
C71 C70 Fe6 70.7(2)
C69 C70 Fe6 69.31(18)
C71 C70 H70A 125.5
C69 C70 H70A 125.5
Fe6 C70 H70A 125.5
C70 C71 C72 108.2(3)
C70 C71 Fe6 69.6(2)
C72 C71 Fe6 68.8(2)
C70 C71 H71A 125.9
C72 C71 H71A 125.9
Fe6 C71 H71A 125.9
C71 C72 C68 108.1(3)
C71 C72 Fe6 70.7(2)
C68 C72 Fe6 69.3(2)
C71 C72 H72A 126.0
C68 C72 H72A 126.0
Fe6 C72 H72A 126.0
O30 C73 N1 123.1(3)
O30 C73 H73A 118.5
N1 C73 H73A 118.5
N1 C74 H74A 109.5
N1 C74 H74B 109.5
H74A C74 H74B 109.5
N1 C74 H74C 109.5
H74A C74 H74C 109.5
H74B C74 H74C 109.5
N1 C75 H75A 109.5
N1 C75 H75B 109.5
H75A C75 H75B 109.5
N1 C75 H75C 109.5
H75A C75 H75C 109.5
H75B C75 H75C 109.5
O31 C79 N3 126.4(4)
O31 C79 H79A 116.8
N3 C79 H79A 116.8
N3 C80 H80A 109.5
N3 C80 H80B 109.5
H80A C80 H80B 109.5
N3 C80 H80C 109.5
H80A C80 H80C 109.5
H80B C80 H80C 109.5
N3 C81 H81A 109.5
N3 C81 H81B 109.5
H81A C81 H81B 109.5
N3 C81 H81C 109.5
H81A C81 H81C 109.5
H81B C81 H81C 109.5
O32 C82 N4 127.0(4)
O32 C82 H82A 116.5
N4 C82 H82A 116.5
N4 C83 H83A 109.5
N4 C83 H83B 109.5
H83A C83 H83B 109.5
N4 C83 H83C 109.5
H83A C83 H83C 109.5
H83B C83 H83C 109.5
N4 C84 H84A 109.5
N4 C84 H84B 109.5
H84A C84 H84B 109.5
N4 C84 H84C 109.5
H84A C84 H84C 109.5
H84B C84 H84C 109.5
C76 N2 C77 121.7(6)
C76 N2 C78 119.6(6)
C77 N2 C78 118.7(6)
O29 C76 N2 127.8(6)
O29 C76 H76 116.1
N2 C76 H76 116.1
N2 C77 H77A 109.5
N2 C77 H77B 109.5
H77A C77 H77B 109.5
N2 C77 H77C 109.5
H77A C77 H77C 109.5
H77B C77 H77C 109.5
N2 C78 H78A 109.5
N2 C78 H78B 109.5
H78A C78 H78B 109.5
N2 C78 H78C 109.5
H78A C78 H78C 109.5
H78B C78 H78C 109.5
C76' N2' C78' 122.2(13)
C76' N2' C77' 117.2(11)
C78' N2' C77' 120.6(11)
O29 C76' N2' 125.4(14)
O29 C76' H76' 117.3
N2' C76' H76' 117.3
N2' C77' H77D 109.5
N2' C77' H77E 109.5
H77D C77' H77E 109.5
N2' C77' H77F 109.5
H77D C77' H77F 109.5
H77E C77' H77F 109.5
N2' C78' H78D 109.5
N2' C78' H78E 109.5
H78D C78' H78E 109.5
N2' C78' H78F 109.5
H78D C78' H78F 109.5
H78E C78' H78F 109.5

loop_
_geom_bond_atom_site_label_1
_geom_bond_atom_site_label_2
_geom_bond_distance
Mn1 O3 1.8848(19)
Mn1 O2 1.895(2)
Mn1 O5 1.973(2)
Mn1 O24 1.981(2)
Mn1 O16 2.167(2)
Mn1 O1 2.295(2)
Mn1 Mn3 2.8308(7)
Mn1 Mn4 3.1144(7)
Mn1 Mn2 3.2053(7)
Mn2 O4 1.884(2)
Mn2 O1 1.9037(19)
Mn2 O9 1.961(2)
Mn2 O21 1.983(2)
Mn2 O20 2.145(2)
Mn2 O3 2.340(2)
Mn2 Mn4 2.8327(7)
Mn2 Mn3 3.1279(8)
Mn3 O3 1.872(2)
Mn3 O2 1.903(2)
Mn3 O12 1.938(2)
Mn3 O25 1.980(2)
Mn3 O13 2.149(2)
Mn3 O4 2.310(2)
Mn3 Mn4 3.1490(7)
Mn4 O1 1.885(2)
Mn4 O4 1.8918(19)
Mn4 O8 1.962(2)
Mn4 O28 1.987(2)
Mn4 O17 2.149(2)
Mn4 O2 2.267(2)
Mn5 O3 2.0741(19)
Mn5 O15 2.086(2)
Mn5 O22 2.111(2)
Mn5 O11 2.128(2)
Mn5 O30 2.176(2)
Mn6 O1 2.075(2)
Mn6 O19 2.085(2)
Mn6 O23 2.109(2)
Mn6 O7 2.119(2)
Mn6 O29 2.175(3)
Mn7 O2 2.065(2)
Mn7 O14 2.079(2)
Mn7 O6 2.111(2)
Mn7 O27 2.123(2)
Mn7 O31 2.217(2)
Mn8 O18 2.079(2)
Mn8 O4 2.0941(19)
Mn8 O10 2.108(2)
Mn8 O26 2.117(2)
Mn8 O32 2.176(2)
Fe1 C8 2.031(3)
Fe1 C2 2.035(3)
Fe1 C3 2.043(3)
Fe1 C9 2.046(3)
Fe1 C12 2.054(3)
Fe1 C4 2.058(3)
Fe1 C6 2.062(3)
Fe1 C10 2.064(3)
Fe1 C5 2.074(3)
Fe1 C11 2.078(3)
Fe2 C21 2.031(4)
Fe2 C20 2.031(3)
Fe2 C14 2.043(3)
Fe2 C18 2.045(3)
Fe2 C22 2.046(4)
Fe2 C15 2.052(4)
Fe2 C24 2.056(4)
Fe2 C16 2.059(4)
Fe2 C17 2.060(3)
Fe2 C23 2.077(4)
Fe3 C26 2.028(3)
Fe3 C29 2.028(4)
Fe3 C33 2.030(3)
Fe3 C35 2.034(3)
Fe3 C27 2.034(3)
Fe3 C30 2.035(4)
Fe3 C36 2.039(3)
Fe3 C34 2.042(4)
Fe3 C32 2.042(3)
Fe3 C28 2.045(4)
Fe4 C44 2.036(3)
Fe4 C41 2.045(3)
Fe4 C48 2.045(3)
Fe4 C42 2.046(3)
Fe4 C45 2.047(3)
Fe4 C40 2.048(4)
Fe4 C47 2.051(3)
Fe4 C38 2.051(3)
Fe4 C39 2.053(3)
Fe4 C46 2.058(4)
Fe5 C56 2.032(3)
Fe5 C51 2.034(3)
Fe5 C57 2.037(3)
Fe5 C52 2.042(3)
Fe5 C50 2.044(3)
Fe5 C54 2.048(3)
Fe5 C60 2.055(3)
Fe5 C53 2.055(3)
Fe5 C58 2.058(3)
Fe5 C59 2.060(3)
Fe6 C68 2.032(3)
Fe6 C72 2.036(4)
Fe6 C62 2.037(3)
Fe6 C69 2.041(3)
Fe6 C70 2.048(3)
Fe6 C66 2.050(3)
Fe6 C63 2.051(3)
Fe6 C65 2.054(4)
Fe6 C64 2.059(4)
Fe6 C71 2.062(4)
O5 C1 1.274(3)
O6 C1 1.247(4)
O7 C7 1.246(4)
O8 C7 1.281(4)
O9 C13 1.280(4)
O10 C13 1.249(4)
O11 C19 1.246(4)
O12 C19 1.288(4)
O13 C25 1.236(4)
O14 C25 1.277(4)
O15 C31 1.259(3)
O16 C31 1.254(3)
O17 C37 1.257(4)
O18 C37 1.265(4)
O19 C43 1.267(4)
O20 C43 1.262(4)
O21 C49 1.293(3)
O22 C49 1.250(4)
O23 C55 1.259(4)
O24 C55 1.267(4)
O25 C61 1.282(4)
O26 C61 1.243(4)
O27 C67 1.261(4)
O28 C67 1.271(4)
O29 C76' 1.120(15)
O29 C76 1.231(7)
O30 C73 1.231(4)
O31 C79 1.204(4)
O32 C82 1.206(4)
N1 C73 1.340(4)
N1 C74 1.453(4)
N1 C75 1.460(4)
N3 C79 1.339(4)
N3 C81 1.439(6)
N3 C80 1.450(5)
N4 C82 1.316(5)
N4 C84 1.434(6)
N4 C83 1.495(6)
C1 C2 1.491(4)
C2 C3 1.407(5)
C2 C6 1.447(4)
C3 C4 1.421(4)
C3 H3A 1.0000
C4 C5 1.405(5)
C4 H4A 1.0000
C5 C6 1.420(5)
C5 H5A 1.0000
C6 H6A 1.0000
C7 C8 1.482(4)
C8 C9 1.429(5)
C8 C12 1.430(5)
C9 C10 1.440(4)
C9 H9A 1.0000
C10 C11 1.422(5)
C10 H10A 1.0000
C11 C12 1.435(4)
C11 H11A 1.0000
C12 H12A 1.0000
C13 C14 1.473(4)
C14 C18 1.437(4)
C14 C15 1.440(4)
C15 C16 1.415(4)
C15 H15A 1.0000
C16 C17 1.427(5)
C16 H16A 1.0000
C17 C18 1.419(5)
C17 H17A 1.0000
C18 H18A 1.0000
C19 C20 1.477(4)
C20 C21 1.421(5)
C20 C24 1.445(5)
C21 C22 1.427(5)
C21 H21A 1.0000
C22 C23 1.438(6)
C22 H22A 1.0000
C23 C24 1.405(5)
C23 H23A 1.0000
C24 H24A 1.0000
C25 C26 1.492(5)
C26 C27 1.416(5)
C26 C30 1.422(5)
C27 C28 1.394(5)
C27 H27A 1.0000
C28 C29 1.426(6)
C28 H28A 1.0000
C29 C30 1.431(6)
C29 H29A 1.0000
C30 H30A 1.0000
C31 C32 1.497(4)
C32 C36 1.421(4)
C32 C33 1.422(4)
C33 C34 1.419(5)
C33 H33A 1.0000
C34 C35 1.411(5)
C34 H34A 1.0000
C35 C36 1.439(5)
C35 H35A 1.0000
C36 H36A 1.0000
C37 C38 1.478(5)
C38 C42 1.426(4)
C38 C39 1.448(5)
C39 C40 1.416(5)
C39 H39A 1.0000
C40 C41 1.427(5)
C40 H40A 1.0000
C41 C42 1.424(5)
C41 H41A 1.0000
C42 H42A 1.0000
C43 C44 1.476(4)
C44 C45 1.430(5)
C44 C48 1.440(4)
C45 C46 1.421(5)
C45 H45A 1.0000
C46 C47 1.401(5)
C46 H46A 1.0000
C47 C48 1.404(5)
C47 H47A 1.0000
C48 H48A 1.0000
C49 C50 1.471(5)
C50 C51 1.422(5)
C50 C54 1.433(4)
C51 C52 1.428(4)
C51 H51A 1.0000
C52 C53 1.427(5)
C52 H52A 1.0000
C53 C54 1.419(5)
C53 H53A 1.0000
C54 H54A 1.0000
C55 C56 1.485(4)
C56 C57 1.418(5)
C56 C60 1.436(4)
C57 C58 1.431(4)
C57 H57A 1.0000
C58 C59 1.420(5)
C58 H58A 1.0000
C59 C60 1.428(4)
C59 H59A 1.0000
C60 H60A 1.0000
C61 C62 1.474(5)
C62 C66 1.427(5)
C62 C63 1.444(5)
C63 C64 1.446(5)
C63 H63A 1.0000
C64 C65 1.398(6)
C64 H64A 1.0000
C65 C66 1.434(5)
C65 H65A 1.0000
C66 H66A 1.0000
C67 C68 1.485(4)
C68 C72 1.427(5)
C68 C69 1.429(5)
C69 C70 1.427(5)
C69 H69A 1.0000
C70 C71 1.396(5)
C70 H70A 1.0000
C71 C72 1.420(5)
C71 H71A 1.0000
C72 H72A 1.0000
C73 H73A 0.9500
C74 H74A 0.9800
C74 H74B 0.9800
C74 H74C 0.9800
C75 H75A 0.9800
C75 H75B 0.9800
C75 H75C 0.9800
C79 H79A 0.9500
C80 H80A 0.9800
C80 H80B 0.9800
C80 H80C 0.9800
C81 H81A 0.9800
C81 H81B 0.9800
C81 H81C 0.9800
C82 H82A 0.9500
C83 H83A 0.9800
C83 H83B 0.9800
C83 H83C 0.9800
C84 H84A 0.9800
C84 H84B 0.9800
C84 H84C 0.9800
N2 C76 1.322(9)
N2 C77 1.441(7)
N2 C78 1.472(9)
C76 H76 0.9500
C77 H77A 0.9800
C77 H77B 0.9800
C77 H77C 0.9800
C78 H78A 0.9800
C78 H78B 0.9800
C78 H78C 0.9800
N2' C76' 1.391(19)
N2' C78' 1.454(17)
N2' C77' 1.474(15)
C76' H76' 0.9500
C77' H77D 0.9800
C77' H77E 0.9800
C77' H77F 0.9800
C78' H78D 0.9800
C78' H78E 0.9800
C78' H78F 0.9800

loop_
_platon_squeeze_void_nr
_platon_squeeze_void_average_x
_platon_squeeze_void_average_y
_platon_squeeze_void_average_z
_platon_squeeze_void_volume
_platon_squeeze_void_count_electrons
_platon_squeeze_void_content
1 0.000 0.500 0.000 1047 308 ' '
2 0.000 0.000 0.500 1047 309 ' '
3 0.050 0.045 0.051 15 2 ' '
4 0.050 0.455 0.551 15 2 ' '
5 0.950 0.545 0.449 15 1 ' '
6 0.950 0.955 0.949 15 1 ' '
